data_7026012
loop_
_publ_author_name
'Liu, Ruiting'
'Li, Xiaoqing'
'Zhang, Houcai'
'Weng, Linhong'
'Zhou, Xigeng'

_publ_section_title
;
 Synthesis and controlled hydrolysis of organolanthanide complexes with
 mono- and dianionic benzimidazole-2-thiolate ligands.
;
_journal_issue 45
_journal_name_full 'Dalton transactions (Cambridge, England : 2003)'
_journal_page_first 11053
_journal_page_last 11059
_journal_paper_doi 10.1039/c0dt00129e
_journal_volume 39
_journal_year 2010
_chemical_formula_sum 'C35 H40 Dy2 N2 O2 S'
_chemical_formula_weight 877.75
_chemical_name_systematic
;
?
;
_space_group_IT_number 19
_symmetry_cell_setting orthorhombic
_symmetry_space_group_name_Hall 'P 2ac 2ab'
_symmetry_space_group_name_H-M 'P 21 21 21'
_atom_sites_solution_hydrogens geom
_atom_sites_solution_primary direct
_atom_sites_solution_secondary difmap
_audit_creation_method SHELXL-97
_cell_angle_alpha 90.00
_cell_angle_beta 90.00
_cell_angle_gamma 90.00
_cell_formula_units_Z 4
_cell_length_a 9.334(4)
_cell_length_b 17.848(7)
_cell_length_c 19.865(8)
_cell_measurement_reflns_used 968
_cell_measurement_temperature 293(2)
_cell_measurement_theta_max 26.538
_cell_measurement_theta_min 3.068
_cell_volume 3309(2)
_computing_cell_refinement 'Bruker SMART'
_computing_data_collection 'Bruker SMART'
_computing_data_reduction 'Bruker SHELXTL'
_computing_molecular_graphics 'Bruker SHELXTL'
_computing_publication_material 'Bruker SHELXTL'
_computing_structure_refinement 'SHELXL-97 (Sheldrick, 1997)'
_computing_structure_solution 'SHELXS-97 (Sheldrick, 1990)'
_diffrn_ambient_temperature 293(2)
_diffrn_measured_fraction_theta_full 0.989
_diffrn_measured_fraction_theta_max 0.989
_diffrn_measurement_device_type 'CCD area detector'
_diffrn_measurement_method 'phi and omega scans'
_diffrn_radiation_monochromator graphite
_diffrn_radiation_source 'fine-focus sealed tube'
_diffrn_radiation_type MoK\a
_diffrn_radiation_wavelength 0.71073
_diffrn_reflns_av_R_equivalents 0.0550
_diffrn_reflns_av_sigmaI/netI 0.0512
_diffrn_reflns_limit_h_max 11
_diffrn_reflns_limit_h_min -11
_diffrn_reflns_limit_k_max 22
_diffrn_reflns_limit_k_min -19
_diffrn_reflns_limit_l_max 23
_diffrn_reflns_limit_l_min -24
_diffrn_reflns_number 15060
_diffrn_reflns_theta_full 26.01
_diffrn_reflns_theta_max 26.01
_diffrn_reflns_theta_min 1.53
_diffrn_standards_decay_% 7.63
_exptl_absorpt_coefficient_mu 4.577
_exptl_absorpt_correction_T_max 0.8035
_exptl_absorpt_correction_T_min 0.6575
_exptl_absorpt_correction_type multi-scan
_exptl_absorpt_process_details sadabs
_exptl_crystal_colour pale-yellow
_exptl_crystal_density_diffrn 1.762
_exptl_crystal_density_method 'not measured'
_exptl_crystal_description block
_exptl_crystal_F_000 1712
_exptl_crystal_size_max 0.10
_exptl_crystal_size_mid 0.10
_exptl_crystal_size_min 0.05
_refine_diff_density_max 1.243
_refine_diff_density_min -1.906
_refine_diff_density_rms 0.148
_refine_ls_abs_structure_details 'Flack H D (1983), Acta Cryst. A39, 876-881'
_refine_ls_abs_structure_Flack -0.04(2)
_refine_ls_extinction_method none
_refine_ls_goodness_of_fit_ref 1.004
_refine_ls_hydrogen_treatment constr
_refine_ls_matrix_type full
_refine_ls_number_parameters 379
_refine_ls_number_reflns 6382
_refine_ls_number_restraints 20
_refine_ls_restrained_S_all 1.007
_refine_ls_R_factor_all 0.0421
_refine_ls_R_factor_gt 0.0382
_refine_ls_shift/su_max 0.002
_refine_ls_shift/su_mean 0.000
_refine_ls_structure_factor_coef Fsqd
_refine_ls_weighting_details 'calc w=1/[\s^2^(Fo^2^)+(0.0631P)^2^+0.0000P] where P=(Fo^2^+2Fc^2^)/3'
_refine_ls_weighting_scheme calc
_refine_ls_wR_factor_gt 0.0944
_refine_ls_wR_factor_ref 0.0966
_reflns_number_gt 5863
_reflns_number_total 6382
_reflns_threshold_expression >2sigma(I)
_cod_data_source_file c0dt00129e.txt
_cod_data_source_block f50531d
_cod_depositor_comments
;
The following automatic conversions were performed:

'_symmetry_cell_setting' value 'Orthorhombic' changed to
'orthorhombic' according to
/home/saulius/struct/CIF-dictionaries/cif_core.dic dictionary named
'cif_core.dic' version 2.4.2 from 2011-04-26.

Automatic conversion script
Id: cif_fix_values 1891 2012-01-12 08:04:46Z andrius 
;
_cod_original_sg_symbol_H-M P2(1)2(1)2(1)
_cod_database_code 7026012

loop_
_symmetry_equiv_pos_as_xyz
'x, y, z'
'-x+1/2, -y, z+1/2'
'-x, y+1/2, -z+1/2'
'x+1/2, -y+1/2, -z'

loop_
_atom_site_label
_atom_site_type_symbol
_atom_site_fract_x
_atom_site_fract_y
_atom_site_fract_z
_atom_site_U_iso_or_equiv
_atom_site_adp_type
_atom_site_occupancy
_atom_site_symmetry_multiplicity
_atom_site_calc_flag
_atom_site_refinement_flags
Dy1 Dy 1.07616(4) 0.84508(2) 0.183792(17) 0.03863(11) Uani 1 1 d .
Dy2 Dy 0.95523(4) 1.075433(18) 0.011620(16) 0.03377(10) Uani 1 1 d .
S1 S 0.9982(2) 0.92112(12) 0.06049(10) 0.0470(5) Uani 1 1 d .
N1 N 1.2143(8) 0.9487(4) 0.1462(3) 0.0458(17) Uani 1 1 d .
N2 N 1.1616(8) 1.0449(4) 0.0756(3) 0.0462(17) Uani 1 1 d .
C1 C 1.315(2) 0.7837(11) 0.1362(11) 0.121(7) Uani 1 1 d .
H1A H 1.3735 0.8041 0.0995 0.145 Uiso 1 1 calc R
C2 C 1.3378(15) 0.7961(9) 0.2036(12) 0.108(6) Uani 1 1 d .
H2A H 1.4168 0.8253 0.2228 0.129 Uiso 1 1 calc R
C3 C 1.2548(19) 0.7465(10) 0.2378(7) 0.097(5) Uani 1 1 d .
H3A H 1.2628 0.7365 0.2862 0.116 Uiso 1 1 calc R
C4 C 1.1767(16) 0.7093(8) 0.1976(11) 0.104(6) Uani 1 1 d .
H4A H 1.1192 0.6655 0.2102 0.125 Uiso 1 1 calc R
C5 C 1.214(2) 0.7291(10) 0.1295(9) 0.110(6) Uani 1 1 d .
H5A H 1.1888 0.7020 0.0883 0.132 Uiso 1 1 calc R
C6 C 0.9092(12) 0.8439(7) 0.2912(5) 0.071(3) Uani 1 1 d .
H6A H 0.8548 0.8007 0.3075 0.085 Uiso 1 1 calc R
C7 C 1.0428(14) 0.8658(7) 0.3142(4) 0.070(3) Uani 1 1 d .
H7A H 1.0978 0.8406 0.3496 0.084 Uiso 1 1 calc R
C8 C 1.0730(14) 0.9333(8) 0.2882(5) 0.077(3) Uani 1 1 d .
H8A H 1.1542 0.9644 0.3023 0.093 Uiso 1 1 calc R
C9 C 0.958(2) 0.9594(7) 0.2490(6) 0.092(5) Uani 1 1 d .
H9A H 0.9445 1.0104 0.2319 0.111 Uiso 1 1 calc R
C10 C 0.8546(14) 0.9014(9) 0.2490(6) 0.090(5) Uani 1 1 d .
H10A H 0.7563 0.9050 0.2319 0.108 Uiso 1 1 calc R
C11 C 0.7759(16) 0.7252(8) 0.1833(6) 0.103(4) Uani 1 1 d DU
H11A H 0.7144 0.7581 0.2093 0.124 Uiso 1 1 calc R
H11B H 0.8313 0.6947 0.2142 0.124 Uiso 1 1 calc R
C12 C 0.6878(18) 0.6764(9) 0.1381(7) 0.122(6) Uani 1 1 d D
H12A H 0.5877 0.6778 0.1513 0.146 Uiso 1 1 calc R
H12B H 0.7210 0.6249 0.1399 0.146 Uiso 1 1 calc R
C13 C 0.7072(18) 0.7082(11) 0.0687(7) 0.141(8) Uani 1 1 d D
H13A H 0.6245 0.7379 0.0560 0.169 Uiso 1 1 calc R
H13B H 0.7192 0.6682 0.0361 0.169 Uiso 1 1 calc R
C14 C 0.8396(17) 0.7564(9) 0.0716(5) 0.110(6) Uani 1 1 d D
H14A H 0.9193 0.7313 0.0499 0.133 Uiso 1 1 calc R
H14B H 0.8230 0.8037 0.0489 0.133 Uiso 1 1 calc R
C15 C 1.1347(9) 0.9738(5) 0.0953(4) 0.0417(18) Uani 1 1 d .
C16 C 1.3040(9) 1.0074(5) 0.1623(4) 0.048(2) Uani 1 1 d .
C17 C 1.4074(11) 1.0166(7) 0.2124(5) 0.065(3) Uani 1 1 d .
H17A H 1.4283 0.9779 0.2421 0.078 Uiso 1 1 calc R
C18 C 1.4781(11) 1.0843(7) 0.2170(5) 0.069(3) Uani 1 1 d .
H18A H 1.5498 1.0903 0.2491 0.083 Uiso 1 1 calc R
C19 C 1.4450(12) 1.1422(7) 0.1754(5) 0.075(3) Uani 1 1 d .
H19A H 1.4924 1.1877 0.1805 0.090 Uiso 1 1 calc R
C20 C 1.3405(11) 1.1347(6) 0.1251(5) 0.062(3) Uani 1 1 d .
H20A H 1.3199 1.1743 0.0962 0.075 Uiso 1 1 calc R
C21 C 1.2694(9) 1.0675(5) 0.1196(4) 0.0452(19) Uani 1 1 d .
C22 C 0.8175(14) 1.1333(6) 0.1180(6) 0.073(3) Uani 1 1 d .
H22A H 0.7670 1.1043 0.1526 0.088 Uiso 1 1 calc R
C23 C 0.9571(13) 1.1599(7) 0.1232(6) 0.080(3) Uani 1 1 d .
H23A H 1.0211 1.1540 0.1619 0.096 Uiso 1 1 calc R
C24 C 0.9776(18) 1.2092(7) 0.0674(9) 0.105(6) Uani 1 1 d .
H24A H 1.0586 1.2436 0.0617 0.126 Uiso 1 1 calc R
C25 C 0.8528(19) 1.2103(7) 0.0298(9) 0.104(5) Uani 1 1 d .
H25A H 0.8300 1.2463 -0.0058 0.124 Uiso 1 1 calc R
C26 C 0.7557(14) 1.1641(8) 0.0620(8) 0.088(4) Uani 1 1 d .
H26A H 0.6535 1.1611 0.0510 0.106 Uiso 1 1 calc R
C27 C 1.1652(13) 1.1018(7) -0.0743(5) 0.067(3) Uani 1 1 d .
H27A H 1.2626 1.1172 -0.0621 0.081 Uiso 1 1 calc R
C28 C 1.0558(15) 1.1498(7) -0.0937(6) 0.081(3) Uani 1 1 d .
H28A H 1.0629 1.2044 -0.0978 0.097 Uiso 1 1 calc R
C29 C 0.9404(17) 1.1043(10) -0.1176(5) 0.100(5) Uani 1 1 d .
H29A H 0.8553 1.1230 -0.1411 0.120 Uiso 1 1 calc R
C30 C 0.9809(14) 1.0298(9) -0.1135(5) 0.082(4) Uani 1 1 d .
H30A H 0.9295 0.9875 -0.1337 0.098 Uiso 1 1 calc R
C31 C 1.1201(12) 1.0270(7) -0.0862(5) 0.064(3) Uani 1 1 d .
H31A H 1.1815 0.9825 -0.0844 0.077 Uiso 1 1 calc R
C32 C 0.6415(11) 0.9814(8) 0.0478(5) 0.083(4) Uani 1 1 d D
H32A H 0.6027 1.0208 0.0761 0.100 Uiso 1 1 calc R
H32B H 0.6994 0.9483 0.0753 0.100 Uiso 1 1 calc R
C33 C 0.5217(12) 0.9382(7) 0.0134(6) 0.094(4) Uani 1 1 d D
H33A H 0.5485 0.8862 0.0072 0.113 Uiso 1 1 calc R
H33B H 0.4345 0.9403 0.0399 0.113 Uiso 1 1 calc R
C34 C 0.5008(13) 0.9764(11) -0.0537(8) 0.133(7) Uani 1 1 d D
H34A H 0.4897 0.9398 -0.0894 0.160 Uiso 1 1 calc R
H34B H 0.4168 1.0084 -0.0528 0.160 Uiso 1 1 calc R
C35 C 0.6339(14) 1.0219(11) -0.0639(6) 0.128(7) Uani 1 1 d D
H35A H 0.6834 1.0052 -0.1042 0.153 Uiso 1 1 calc R
H35B H 0.6092 1.0743 -0.0695 0.153 Uiso 1 1 calc R
O1 O 0.8703(8) 0.7687(4) 0.1411(3) 0.071(2) Uani 1 1 d DU
O2 O 0.7250(6) 1.0126(4) -0.0061(3) 0.0584(17) Uani 1 1 d D

loop_
_atom_site_aniso_label
_atom_site_aniso_U_11
_atom_site_aniso_U_22
_atom_site_aniso_U_33
_atom_site_aniso_U_23
_atom_site_aniso_U_13
_atom_site_aniso_U_12
Dy1 0.0437(2) 0.03999(19) 0.03222(17) 0.00625(14) 0.00186(15) 0.00589(16)
Dy2 0.03513(18) 0.03451(17) 0.03167(16) 0.00422(13) 0.00338(13) 0.00364(14)
S1 0.0557(12) 0.0401(10) 0.0451(10) 0.0040(9) -0.0137(9) -0.0048(9)
N1 0.047(4) 0.052(4) 0.039(4) 0.009(3) -0.012(3) -0.004(3)
N2 0.054(4) 0.049(4) 0.037(4) 0.006(3) -0.009(3) -0.009(3)
C1 0.128(15) 0.099(13) 0.136(15) 0.056(11) 0.072(13) 0.062(11)
C2 0.058(8) 0.081(10) 0.184(18) -0.002(12) -0.022(10) 0.021(7)
C3 0.106(12) 0.105(12) 0.080(9) 0.030(9) -0.005(8) 0.060(10)
C4 0.075(9) 0.068(9) 0.169(17) 0.051(10) 0.018(11) 0.022(7)
C5 0.138(16) 0.093(11) 0.099(11) -0.028(10) -0.015(11) 0.057(11)
C6 0.076(7) 0.083(7) 0.053(5) -0.005(5) 0.024(5) -0.003(7)
C7 0.077(7) 0.101(8) 0.031(4) -0.008(5) 0.001(5) 0.004(6)
C8 0.079(8) 0.097(9) 0.056(6) -0.019(6) -0.001(6) -0.019(8)
C9 0.155(14) 0.056(7) 0.065(7) -0.002(5) 0.031(9) 0.039(9)
C10 0.068(7) 0.141(13) 0.060(7) -0.037(8) -0.003(6) 0.046(8)
C11 0.112(8) 0.103(8) 0.094(7) 0.013(7) 0.005(7) -0.048(7)
C12 0.135(15) 0.113(13) 0.118(12) -0.002(10) -0.007(11) -0.054(12)
C13 0.149(17) 0.162(17) 0.113(13) -0.003(12) -0.024(12) -0.101(15)
C14 0.140(14) 0.113(12) 0.078(9) -0.004(8) -0.021(9) -0.065(11)
C15 0.045(5) 0.042(5) 0.038(4) -0.003(3) -0.003(3) -0.003(4)
C16 0.034(4) 0.068(6) 0.043(4) 0.011(4) -0.005(3) -0.008(4)
C17 0.054(6) 0.096(8) 0.045(5) 0.006(5) -0.014(4) -0.005(6)
C18 0.055(6) 0.106(9) 0.047(5) -0.001(6) -0.011(4) -0.034(6)
C19 0.068(6) 0.098(8) 0.058(6) -0.010(6) -0.003(5) -0.041(7)
C20 0.068(6) 0.062(6) 0.056(5) 0.004(5) -0.008(5) -0.021(5)
C21 0.046(4) 0.053(5) 0.036(4) 0.003(4) -0.001(3) -0.005(4)
C22 0.078(8) 0.065(7) 0.077(7) -0.024(6) 0.030(6) 0.008(6)
C23 0.069(7) 0.091(8) 0.079(7) -0.047(7) 0.009(6) 0.013(7)
C24 0.099(11) 0.046(7) 0.171(15) -0.047(8) 0.051(11) -0.008(6)
C25 0.096(11) 0.059(8) 0.156(15) 0.014(8) 0.032(11) 0.031(7)
C26 0.069(8) 0.088(9) 0.108(10) -0.033(8) 0.011(7) 0.038(7)
C27 0.060(6) 0.091(8) 0.050(5) 0.009(5) 0.016(5) -0.019(6)
C28 0.092(9) 0.082(8) 0.069(7) 0.033(6) 0.016(7) -0.006(8)
C29 0.079(8) 0.176(15) 0.046(6) 0.050(8) -0.003(6) 0.018(10)
C30 0.079(9) 0.124(11) 0.042(5) -0.016(6) 0.016(5) -0.029(8)
C31 0.063(7) 0.085(8) 0.044(5) -0.012(5) 0.021(5) 0.003(6)
C32 0.046(6) 0.120(11) 0.082(8) 0.021(7) 0.000(6) -0.021(7)
C33 0.075(8) 0.112(10) 0.095(9) -0.007(8) 0.022(7) -0.031(7)
C34 0.066(9) 0.174(17) 0.160(16) 0.077(14) -0.042(9) -0.042(10)
C35 0.081(10) 0.213(19) 0.089(10) 0.061(11) -0.050(8) -0.063(12)
O1 0.082(5) 0.069(4) 0.062(4) 0.002(3) 0.005(4) -0.026(4)
O2 0.032(3) 0.082(5) 0.061(4) 0.013(3) -0.013(3) -0.009(3)

loop_
_atom_type_symbol
_atom_type_description
_atom_type_scat_dispersion_real
_atom_type_scat_dispersion_imag
_atom_type_scat_source
C C 0.0033 0.0016 'International Tables Vol C Tables 4.2.6.8 and 6.1.1.4'
H H 0.0000 0.0000 'International Tables Vol C Tables 4.2.6.8 and 6.1.1.4'
N N 0.0061 0.0033 'International Tables Vol C Tables 4.2.6.8 and 6.1.1.4'
S S 0.1246 0.1234 'International Tables Vol C Tables 4.2.6.8 and 6.1.1.4'
O O 0.0106 0.0060 'International Tables Vol C Tables 4.2.6.8 and 6.1.1.4'
Dy Dy -0.1892 4.4098 'International Tables Vol C Tables 4.2.6.8 and 6.1.1.4'

loop_
_geom_angle_atom_site_label_1
_geom_angle_atom_site_label_2
_geom_angle_atom_site_label_3
_geom_angle
N1 Dy1 O1 137.2(2)
N1 Dy1 C8 77.6(3)
O1 Dy1 C8 126.2(3)
N1 Dy1 C4 124.0(4)
O1 Dy1 C4 78.8(5)
C8 Dy1 C4 118.8(6)
N1 Dy1 C2 78.5(5)
O1 Dy1 C2 125.7(4)
C8 Dy1 C2 95.3(5)
C4 Dy1 C2 48.8(5)
N1 Dy1 C7 105.3(3)
O1 Dy1 C7 108.6(3)
C8 Dy1 C7 29.7(3)
C4 Dy1 C7 94.0(6)
C2 Dy1 C7 90.5(6)
N1 Dy1 C10 106.5(4)
O1 Dy1 C10 76.8(4)
C8 Dy1 C10 51.0(4)
C4 Dy1 C10 125.7(5)
C2 Dy1 C10 141.5(5)
C7 Dy1 C10 51.1(4)
N1 Dy1 C6 125.5(3)
O1 Dy1 C6 79.4(3)
C8 Dy1 C6 49.8(4)
C4 Dy1 C6 96.9(5)
C2 Dy1 C6 115.2(6)
C7 Dy1 C6 30.4(3)
C10 Dy1 C6 31.2(4)
N1 Dy1 C3 107.6(5)
O1 Dy1 C3 105.0(5)
C8 Dy1 C3 94.9(5)
C4 Dy1 C3 27.9(5)
C2 Dy1 C3 29.9(5)
C7 Dy1 C3 76.7(4)
C10 Dy1 C3 123.1(5)
C6 Dy1 C3 92.2(4)
N1 Dy1 C1 75.7(5)
O1 Dy1 C1 107.4(6)
C8 Dy1 C1 122.8(7)
C4 Dy1 C1 49.8(5)
C2 Dy1 C1 30.1(6)
C7 Dy1 C1 120.4(6)
C10 Dy1 C1 171.4(6)
C6 Dy1 C1 141.2(5)
C3 Dy1 C1 48.9(5)
N1 Dy1 C9 77.4(4)
O1 Dy1 C9 105.3(5)
C8 Dy1 C9 31.0(4)
C4 Dy1 C9 144.1(5)
C2 Dy1 C9 124.7(6)
C7 Dy1 C9 50.5(4)
C10 Dy1 C9 31.0(4)
C6 Dy1 C9 50.7(4)
C3 Dy1 C9 125.0(5)
C1 Dy1 C9 147.0(7)
N1 Dy1 C5 102.4(5)
O1 Dy1 C5 79.2(5)
C8 Dy1 C5 142.8(5)
C4 Dy1 C5 31.7(5)
C2 Dy1 C5 49.6(5)
C7 Dy1 C5 124.3(5)
C10 Dy1 C5 150.8(7)
C6 Dy1 C5 127.3(6)
C3 Dy1 C5 49.0(5)
C1 Dy1 C5 29.6(6)
C9 Dy1 C5 173.8(5)
N1 Dy1 S1 60.34(16)
O1 Dy1 S1 77.00(17)
C8 Dy1 S1 112.8(3)
C4 Dy1 S1 127.9(5)
C2 Dy1 S1 121.2(5)
C7 Dy1 S1 137.5(3)
C10 Dy1 S1 92.3(3)
C6 Dy1 S1 122.6(3)
C3 Dy1 S1 144.3(3)
C1 Dy1 S1 95.9(4)
C9 Dy1 S1 87.0(3)
C5 Dy1 S1 98.2(4)
N1 Dy1 C15 26.3(2)
O1 Dy1 C15 111.4(2)
C8 Dy1 C15 90.3(3)
C4 Dy1 C15 136.0(4)
C2 Dy1 C15 100.2(5)
C7 Dy1 C15 120.0(3)
C10 Dy1 C15 98.1(4)
C6 Dy1 C15 126.7(3)
C3 Dy1 C15 130.0(5)
C1 Dy1 C15 87.3(4)
C9 Dy1 C15 76.7(3)
C5 Dy1 C15 105.9(5)
S1 Dy1 C15 34.42(16)
N2 Dy2 O2 133.2(2)
N2 Dy2 C25 115.7(5)
O2 Dy2 C25 96.9(4)
N2 Dy2 C29 127.8(4)
O2 Dy2 C29 84.4(4)
C25 Dy2 C29 86.3(6)
N2 Dy2 C31 81.1(3)
O2 Dy2 C31 104.9(3)
C25 Dy2 C31 128.3(5)
C29 Dy2 C31 51.0(4)
N2 Dy2 C30 111.2(4)
O2 Dy2 C30 78.6(3)
C25 Dy2 C30 116.7(6)
C29 Dy2 C30 30.6(4)
C31 Dy2 C30 31.1(4)
N2 Dy2 C24 85.3(5)
O2 Dy2 C24 122.9(4)
C25 Dy2 C24 30.5(5)
C29 Dy2 C24 103.7(6)
C31 Dy2 C24 124.2(4)
C30 Dy2 C24 132.1(5)
N2 Dy2 C27 77.6(3)
O2 Dy2 C27 129.8(3)
C25 Dy2 C27 101.3(5)
C29 Dy2 C27 51.1(4)
C31 Dy2 C27 31.3(4)
C30 Dy2 C27 51.4(4)
C24 Dy2 C27 92.9(4)
N2 Dy2 C26 120.5(4)
O2 Dy2 C26 73.1(4)
C25 Dy2 C26 30.5(4)
C29 Dy2 C26 102.5(5)
C31 Dy2 C26 153.0(5)
C30 Dy2 C26 127.5(5)
C24 Dy2 C26 49.8(5)
C27 Dy2 C26 131.4(4)
N2 Dy2 C28 104.5(4)
O2 Dy2 C28 115.3(3)
C25 Dy2 C28 77.2(5)
C29 Dy2 C28 31.5(4)
C31 Dy2 C28 51.2(4)
C30 Dy2 C28 51.4(4)
C24 Dy2 C28 81.4(5)
C27 Dy2 C28 30.4(4)
C26 Dy2 C28 104.4(5)
N2 Dy2 C23 71.4(3)
O2 Dy2 C23 112.4(3)
C25 Dy2 C23 51.0(5)
C29 Dy2 C23 134.4(5)
C31 Dy2 C23 142.5(4)
C30 Dy2 C23 163.0(5)
C24 Dy2 C23 31.1(4)
C27 Dy2 C23 115.4(4)
C26 Dy2 C23 49.8(4)
C28 Dy2 C23 111.7(5)
N2 Dy2 C22 93.2(4)
O2 Dy2 C22 82.4(3)
C25 Dy2 C22 50.3(5)
C29 Dy2 C22 132.1(5)
C31 Dy2 C22 172.6(4)
C30 Dy2 C22 155.4(4)
C24 Dy2 C22 50.1(4)
C27 Dy2 C22 142.8(4)
C26 Dy2 C22 29.8(4)
C28 Dy2 C22 126.9(4)
C23 Dy2 C22 30.1(4)
N2 Dy2 S1 59.88(18)
O2 Dy2 S1 74.86(16)
C25 Dy2 S1 149.8(4)
C29 Dy2 S1 120.9(4)
C31 Dy2 S1 81.7(3)
C30 Dy2 S1 90.5(4)
C24 Dy2 S1 134.1(4)
C27 Dy2 S1 106.2(3)
C26 Dy2 S1 122.1(4)
C28 Dy2 S1 132.8(3)
C23 Dy2 S1 104.6(3)
C22 Dy2 S1 99.5(3)
N2 Dy2 C15 26.3(2)
O2 Dy2 C15 107.1(2)
C25 Dy2 C15 133.6(5)
C29 Dy2 C15 134.1(4)
C31 Dy2 C15 83.3(3)
C30 Dy2 C15 106.7(4)
C24 Dy2 C15 105.8(5)
C27 Dy2 C15 93.0(3)
C26 Dy2 C15 123.4(4)
C28 Dy2 C15 123.1(4)
C23 Dy2 C15 83.0(3)
C22 Dy2 C15 93.7(3)
S1 Dy2 C15 33.91(16)
C15 S1 Dy1 74.4(3)
C15 S1 Dy2 74.0(3)
Dy1 S1 Dy2 138.70(8)
C15 N1 C16 105.0(7)
C15 N1 Dy1 101.4(5)
C16 N1 Dy1 148.0(6)
C15 N2 C21 103.0(7)
C15 N2 Dy2 102.7(5)
C21 N2 Dy2 148.9(6)
C5 C1 C2 108.5(16)
C5 C1 Dy1 75.5(10)
C2 C1 Dy1 73.5(8)
C3 C2 C1 107.2(16)
C3 C2 Dy1 76.2(8)
C1 C2 Dy1 76.3(9)
C4 C3 C2 110.7(15)
C4 C3 Dy1 74.4(8)
C2 C3 Dy1 73.9(7)
C3 C4 C5 108.8(15)
C3 C4 Dy1 77.7(9)
C5 C4 Dy1 76.2(8)
C1 C5 C4 104.7(16)
C1 C5 Dy1 74.9(9)
C4 C5 Dy1 72.1(8)
C7 C6 C10 108.4(12)
C7 C6 Dy1 74.5(5)
C10 C6 Dy1 74.3(6)
C8 C7 C6 108.4(12)
C8 C7 Dy1 73.9(6)
C6 C7 Dy1 75.1(5)
C7 C8 C9 110.5(12)
C7 C8 Dy1 76.5(6)
C9 C8 Dy1 76.6(6)
C8 C9 C10 106.1(10)
C8 C9 Dy1 72.4(6)
C10 C9 Dy1 73.8(6)
C9 C10 C6 106.6(11)
C9 C10 Dy1 75.3(7)
C6 C10 Dy1 74.5(6)
O1 C11 C12 107.5(9)
C11 C12 C13 105.3(9)
C12 C13 C14 106.2(9)
O1 C14 C13 106.8(9)
N1 C15 N2 115.6(7)
N1 C15 S1 122.1(6)
N2 C15 S1 122.2(6)
N1 C15 Dy1 52.3(4)
N2 C15 Dy1 160.0(6)
S1 C15 Dy1 71.2(3)
N1 C15 Dy2 160.5(6)
N2 C15 Dy2 51.0(4)
S1 C15 Dy2 72.1(3)
Dy1 C15 Dy2 134.8(3)
N1 C16 C17 132.5(9)
N1 C16 C21 107.4(7)
C17 C16 C21 120.0(9)
C18 C17 C16 118.8(9)
C19 C18 C17 121.1(9)
C18 C19 C20 121.2(10)
C21 C20 C19 118.4(10)
C20 C21 N2 130.7(8)
C20 C21 C16 120.4(8)
N2 C21 C16 108.9(7)
C26 C22 C23 108.5(12)
C26 C22 Dy2 73.5(6)
C23 C22 Dy2 74.9(6)
C22 C23 C24 106.2(13)
C22 C23 Dy2 75.0(6)
C24 C23 Dy2 72.9(6)
C25 C24 C23 108.3(13)
C25 C24 Dy2 73.7(8)
C23 C24 Dy2 76.0(6)
C26 C25 C24 107.1(14)
C26 C25 Dy2 75.8(7)
C24 C25 Dy2 75.8(7)
C22 C26 C25 109.8(14)
C22 C26 Dy2 76.7(6)
C25 C26 Dy2 73.7(7)
C28 C27 C31 108.4(11)
C28 C27 Dy2 75.2(6)
C31 C27 Dy2 73.7(6)
C27 C28 C29 107.3(12)
C27 C28 Dy2 74.5(6)
C29 C28 Dy2 73.2(6)
C30 C29 C28 108.6(13)
C30 C29 Dy2 74.9(6)
C28 C29 Dy2 75.3(6)
C29 C30 C31 108.0(13)
C29 C30 Dy2 74.5(7)
C31 C30 Dy2 74.4(6)
C30 C31 C27 107.7(12)
C30 C31 Dy2 74.5(6)
C27 C31 Dy2 75.0(6)
O2 C32 C33 105.1(7)
C34 C33 C32 105.2(9)
C35 C34 C33 104.9(8)
O2 C35 C34 108.6(8)
C14 O1 C11 110.9(8)
C14 O1 Dy1 124.5(6)
C11 O1 Dy1 124.3(6)
C32 O2 C35 108.6(7)
C32 O2 Dy2 123.2(5)
C35 O2 Dy2 125.5(6)

loop_
_geom_bond_atom_site_label_1
_geom_bond_atom_site_label_2
_geom_bond_distance
Dy1 N1 2.375(7)
Dy1 O1 2.504(7)
Dy1 C8 2.604(10)
Dy1 C4 2.613(12)
Dy1 C2 2.624(13)
Dy1 C7 2.635(9)
Dy1 C10 2.639(11)
Dy1 C6 2.642(9)
Dy1 C3 2.651(11)
Dy1 C1 2.658(15)
Dy1 C9 2.658(10)
Dy1 C5 2.666(14)
Dy1 S1 2.893(2)
Dy1 C15 2.944(8)
Dy2 N2 2.371(7)
Dy2 O2 2.449(5)
Dy2 C25 2.615(12)
Dy2 C29 2.622(10)
Dy2 C31 2.625(9)
Dy2 C30 2.627(10)
Dy2 C24 2.640(11)
Dy2 C27 2.641(10)
Dy2 C26 2.641(10)
Dy2 C28 2.650(10)
Dy2 C23 2.680(10)
Dy2 C22 2.681(10)
Dy2 S1 2.948(2)
Dy2 C15 2.977(8)
S1 C15 1.728(8)
N1 C15 1.332(10)
N1 C16 1.380(11)
N2 C15 1.351(11)
N2 C21 1.392(11)
C1 C5 1.36(3)
C1 C2 1.37(3)
C2 C3 1.36(2)
C3 C4 1.27(2)
C4 C5 1.44(2)
C6 C7 1.384(16)
C6 C10 1.418(17)
C7 C8 1.341(16)
C8 C9 1.408(18)
C9 C10 1.41(2)
C11 O1 1.443(8)
C11 C12 1.497(9)
C12 C13 1.502(9)
C13 C14 1.508(9)
C14 O1 1.426(8)
C16 C17 1.395(12)
C16 C21 1.406(12)
C17 C18 1.379(14)
C18 C19 1.359(16)
C19 C20 1.403(14)
C20 C21 1.376(12)
C22 C26 1.370(18)
C22 C23 1.391(17)
C23 C24 1.43(2)
C24 C25 1.38(2)
C25 C26 1.38(2)
C27 C28 1.387(17)
C27 C31 1.421(16)
C28 C29 1.430(19)
C29 C30 1.386(19)
C30 C31 1.409(16)
C32 O2 1.436(8)
C32 C33 1.521(9)
C33 C34 1.509(9)
C34 C35 1.497(9)
C35 O2 1.440(8)
